data_7134598
loop_
_publ_author_name
'Windsor, Hunter J.'
'Carraro, Thomas J. C.'
'Walwyn, Robert J.'
'Rendina, Louis M.'
'Kepert, Cameron J.'

_publ_section_title
;
 A new carborane scaffold for assembling metal--organic frameworks
;
_journal_issue 53
_journal_name_full 'Chemical Communications'
_journal_page_first 9634
_journal_page_last 9637
_journal_paper_doi 10.1039/D5CC02620B
_journal_volume 61
_journal_year 2025
_chemical_formula_moiety 'C14 H13 B5 N O4 Zn, C3 H7 N O'
_chemical_formula_sum 'C17 H20 B5 N2 O5 Zn'
_chemical_formula_weight 451.77
_space_group_crystal_system monoclinic
_space_group_IT_number 15
_space_group_name_Hall '-C 2yc'
_space_group_name_H-M_alt 'C 1 2/c 1'
_atom_sites_solution_hydrogens geom
_atom_sites_solution_primary dual
_audit_creation_date 2025-02-01
_audit_creation_method
;
Olex2 1.5
(compiled 2024.02.16 svn.r378c4104 for OlexSys, GUI svn.r6928)
;
_audit_update_record
;
2025-05-07 deposited with the CCDC.	2025-05-23 downloaded from the CCDC.
;
_cell_angle_alpha 90
_cell_angle_beta 91.757(2)
_cell_angle_gamma 90
_cell_formula_units_Z 8
_cell_length_a 18.7580(4)
_cell_length_b 13.3886(4)
_cell_length_c 17.1946(5)
_cell_measurement_reflns_used 4655
_cell_measurement_temperature 320.01(10)
_cell_measurement_theta_max 72.1250
_cell_measurement_theta_min 4.7180
_cell_volume 4316.3(2)
_computing_cell_refinement 'CrysAlisPro 1.171.44.91a (Rigaku OD, 2025)'
_computing_data_collection 'CrysAlisPro system (CCD 43.142a 64-bit (release 17-10-2024))'
_computing_data_reduction 'CrysAlisPro 1.171.44.91a (Rigaku OD, 2025)'
_computing_molecular_graphics 'Olex2 1.5 (Dolomanov et al., 2009)'
_computing_publication_material 'Olex2 1.5 (Dolomanov et al., 2009)'
_computing_structure_refinement 'SHELXL 2019/3 (Sheldrick, 2015)'
_computing_structure_solution 'SHELXT 2018/2 (Sheldrick, 2018)'
_diffrn_ambient_environment air
_diffrn_ambient_temperature 320.01(10)
_diffrn_detector 'Hybrid Pixel Array Detector'
_diffrn_detector_area_resol_mean 10.0000
_diffrn_detector_type HyPix
_diffrn_measured_fraction_theta_full 0.992
_diffrn_measured_fraction_theta_max 0.976
_diffrn_measurement_details
;
List of Runs (angles in degrees, time in seconds):

  # Type    Start    End  Width  t~exp~   \w     \q     \k     \f   Frames
#--------------------------------------------------------------------------
  1  \w    -86.00  -8.00   0.50    0.12    --  -42.10 121.00  94.00  156
  2  \w     14.00  86.00   0.50    0.12    --   42.10-121.00  12.00  144
  3  \w     14.00  89.00   0.50    0.12    --   45.00-121.00  12.00  150
  4  \w    -98.00 -31.00   0.50    0.12    -- -103.00 121.00  94.00  134
  5  \w   -174.00 -90.00   0.50    0.12    -- -103.00-121.00  12.00  168
  6  \w    -56.00 -27.00   0.50    0.12    --  -42.10 -57.00 127.19   58
  7  \w    -14.00  35.00   0.50    0.12    --  -42.10  38.00 -90.00   98
  8  \w    -14.00  35.00   0.50    0.12    --  -42.10  38.00-120.00   98
  9  \w    -14.00  35.00   0.50    0.12    --  -42.10  38.00-150.00   98
 10  \w    -14.00  35.00   0.50    0.12    --  -42.10  38.00-180.00   98
 11  \w    -14.00  35.00   0.50    0.12    --  -42.10  38.00 -30.00   98
 12  \w   -174.00 -89.00   0.50    0.12    -- -103.00 -48.00 103.54  170
 13  \w    -70.00 -29.00   0.50    0.12    -- -103.00  77.00 -30.00   82
 14  \w    -70.00 -29.00   0.50    0.12    -- -103.00  77.00-120.00   82
 15  \w    -93.00 -29.00   0.50    0.12    -- -103.00  93.00  82.91  128
 16  \w   -144.00 -88.00   0.50    0.12    -- -103.00 -19.00 -60.00  112
 17  \w   -167.00 -89.00   0.50    0.12    -- -103.00 -36.00  21.06  156
 18  \w    -93.00 -29.00   0.50    0.12    -- -103.00  93.00 -14.87  128
 19  \w    -93.00 -29.00   0.50    0.12    -- -103.00  91.00  63.80  128
 20  \w    -92.00 -30.00   0.50    0.12    -- -103.00  98.00  -5.92  124
 21  \w   -102.00 -31.00   0.50    0.12    -- -103.00 130.00   4.67  142
 22  \w    -92.00 -30.00   0.50    0.12    -- -103.00  96.00 105.53  124
 23  \w    -93.00 -29.00   0.50    0.12    -- -103.00  93.00  13.80  128
 24  \w   -144.00 -88.00   0.50    0.12    -- -103.00 -19.00 -30.00  112
 25  \w   -171.00 -99.00   0.50    0.12    -- -103.00 -77.00 120.00  144
 26  \w    -93.00 -65.00   0.50    0.12    -- -103.00  91.00  44.26   56
 27  \w   -167.00-142.00   0.50    0.12    -- -103.00 -77.00 120.00   50
;
_diffrn_measurement_device 'four-circle diffractometer'
_diffrn_measurement_device_type 'ROD, SynergyCustom DW system, HyPix'
_diffrn_measurement_method '\w scans'
_diffrn_orient_matrix_type 'CrysAlisPro convention (1999,Acta A55,543-557)'
_diffrn_orient_matrix_UB_11 -0.0197577000
_diffrn_orient_matrix_UB_12 -0.0825181000
_diffrn_orient_matrix_UB_13 -0.0592910000
_diffrn_orient_matrix_UB_21 0.0046652000
_diffrn_orient_matrix_UB_22 -0.0784890000
_diffrn_orient_matrix_UB_23 0.0654961000
_diffrn_orient_matrix_UB_31 -0.0796220000
_diffrn_orient_matrix_UB_32 0.0156709000
_diffrn_orient_matrix_UB_33 0.0156437000
_diffrn_radiation_monochromator mirror
_diffrn_radiation_probe x-ray
_diffrn_radiation_type 'Cu K\a'
_diffrn_radiation_wavelength 1.54184
_diffrn_reflns_av_R_equivalents 0.0238
_diffrn_reflns_av_unetI/netI 0.0217
_diffrn_reflns_Laue_measured_fraction_full 0.992
_diffrn_reflns_Laue_measured_fraction_max 0.976
_diffrn_reflns_limit_h_max 15
_diffrn_reflns_limit_h_min -22
_diffrn_reflns_limit_k_max 16
_diffrn_reflns_limit_k_min -16
_diffrn_reflns_limit_l_max 21
_diffrn_reflns_limit_l_min -20
_diffrn_reflns_number 20095
_diffrn_reflns_point_group_measured_fraction_full 0.992
_diffrn_reflns_point_group_measured_fraction_max 0.976
_diffrn_reflns_theta_full 67.684
_diffrn_reflns_theta_max 72.363
_diffrn_reflns_theta_min 4.057
_diffrn_source 'Rotating-anode X-ray tube'
_diffrn_source_type 'Rigaku (Cu) X-ray Source'
_exptl_absorpt_coefficient_mu 1.836
_exptl_absorpt_correction_T_max 1.00000
_exptl_absorpt_correction_T_min 0.67656
_exptl_absorpt_correction_type multi-scan
_exptl_absorpt_process_details
;
CrysAlisPro 1.171.44.91a (Rigaku Oxford Diffraction, 2025)
Empirical absorption correction using spherical harmonics,
implemented in SCALE3 ABSPACK scaling algorithm.
;
_exptl_crystal_colour colourless
_exptl_crystal_density_diffrn 1.390
_exptl_crystal_description 'rectangular prism'
_exptl_crystal_F_000 1848
_exptl_crystal_size_max 0.150
_exptl_crystal_size_mid 0.050
_exptl_crystal_size_min 0.025
_refine_diff_density_max 0.633
_refine_diff_density_min -0.313
_refine_diff_density_rms 0.055
_refine_ls_extinction_method none
_refine_ls_goodness_of_fit_ref 1.051
_refine_ls_hydrogen_treatment constr
_refine_ls_matrix_type full
_refine_ls_number_parameters 358
_refine_ls_number_reflns 4165
_refine_ls_number_restraints 145
_refine_ls_restrained_S_all 1.040
_refine_ls_R_factor_all 0.0432
_refine_ls_R_factor_gt 0.0338
_refine_ls_shift/su_max 0.002
_refine_ls_shift/su_mean 0.000
_refine_ls_structure_factor_coef Fsqd
_refine_ls_weighting_details 'w=1/[\s^2^(Fo^2^)+(0.0704P)^2^+1.1055P] where P=(Fo^2^+2Fc^2^)/3'
_refine_ls_weighting_scheme calc
_refine_ls_wR_factor_gt 0.1029
_refine_ls_wR_factor_ref 0.1110
_reflns_Friedel_coverage 0.000
_reflns_number_gt 3116
_reflns_number_total 4165
_reflns_threshold_expression 'I > 2\s(I)'
_cod_data_source_file d5cc02620b2.cif
_cod_data_source_block scl0470_tjc_mof_vt_2_18_320_00
_cod_depositor_comments 'Adding full bibliography for 7134590--7134613.cif.'
_cod_database_code 7134598
_shelx_shelxl_version_number 2019/3
_chemical_oxdiff_formula 'C16 H13 B5 N1 O4 Zn1'
_shelx_space_group_comment
;
The symmetry employed for this shelxl refinement is uniquely defined
by the following loop, which should always be used as a source of
symmetry information in preference to the above space-group names.
They are only intended as comments.
;
_diffrn_oxdiff_digest_od_ed
;

;
_olex2_refinement_description
;
1. Fixed Uiso
 At 1.2 times of:
  All B(H) groups, All C(H) groups
 At 1.5 times of:
  All C(H,H,H) groups
2. Restrained distances
 N2B-C16B \\sim N2A-C16A \\sim N2A-C17A \\sim N2B-C17B
 with sigma of 0.02
 N2A-C15A \\sim N2B-C15B
 with sigma of 0.02
3. Rigid body (RIGU) restrains
 C1, B1A, B1B, B2A, B2B, B3A, B3B, B4A, B4B, B5A, B5B
 with sigma for 1-2 distances of 0.004 and sigma for 1-3 distances of 0.004
 O5, N2A, N2B, C15A, C15B, C16A, C16B, C17A, C17B
 with sigma for 1-2 distances of 0.004 and sigma for 1-3 distances of 0.004
4. Others
 Sof(N2B)=Sof(C15B)=Sof(H15B)=Sof(C16B)=Sof(H16D)=Sof(H16E)=Sof(H16F)=
 Sof(C17B)=Sof(H17D)=Sof(H17E)=Sof(H17F)=1-FVAR(1)
 Sof(N2A)=Sof(C15A)=Sof(H15A)=Sof(C16A)=Sof(H16A)=Sof(H16B)=Sof(H16C)=
 Sof(C17A)=Sof(H17A)=Sof(H17B)=Sof(H17C)=FVAR(1)
 Sof(B1B)=Sof(H1B)=Sof(B2B)=Sof(H2B)=Sof(B3B)=Sof(H3B)=Sof(B4B)=Sof(H4B)=
 Sof(B5B)=Sof(H5B)=1-FVAR(2)
 Sof(B1A)=Sof(H1A)=Sof(B2A)=Sof(H2A)=Sof(B3A)=Sof(H3A)=Sof(B4A)=Sof(H4A)=
 Sof(B5A)=Sof(H5A)=FVAR(2)
5.a Aromatic/amide H refined with riding coordinates:
 C3(H3), C4(H4), C5(H5), C6(H6), C9(H9), C10(H10), C13(H13), C14(H14),
 C15A(H15A), C15B(H15B)
5.b Idealised Me refined as rotating group:
 C16A(H16A,H16B,H16C), C16B(H16D,H16E,H16F), C17A(H17A,H17B,H17C), C17B(H17D,
 H17E,H17F)
5.c Boron cage BH refined with riding coordinates:
 B1A(H1A), B1B(H1B), B2A(H2A), B2B(H2B), B3A(H3A), B3B(H3B), B4A(H4A),
 B4B(H4B), B5A(H5A), B5B(H5B)
;
_olex2_submission_special_instructions 'No special instructions were received'
_oxdiff_exptl_absorpt_empirical_details
;
Empirical correction (ABSPACK) includes:
- Absorption correction using spherical harmonics
- Frame scaling
;
_oxdiff_exptl_absorpt_empirical_full_max 1.623
_oxdiff_exptl_absorpt_empirical_full_min 0.797

loop_
_space_group_symop_operation_xyz
'x, y, z'
'-x, y, -z+1/2'
'x+1/2, y+1/2, z'
'-x+1/2, y+1/2, -z+1/2'
'-x, -y, -z'
'x, -y, z-1/2'
'-x+1/2, -y+1/2, -z'
'x+1/2, -y+1/2, z-1/2'

loop_
_atom_site_label
_atom_site_type_symbol
_atom_site_fract_x
_atom_site_fract_y
_atom_site_fract_z
_atom_site_U_iso_or_equiv
_atom_site_adp_type
_atom_site_occupancy
_atom_site_site_symmetry_order
_atom_site_calc_flag
_atom_site_refinement_flags_posn
_atom_site_refinement_flags_adp
_atom_site_refinement_flags_occupancy
_atom_site_disorder_assembly
_atom_site_disorder_group
Zn1 Zn 0.42171(2) 0.74975(2) 0.74729(2) 0.02973(12) Uani 1 1 d . . . . .
O1 O 0.44398(7) 0.64971(12) 0.83305(8) 0.0541(4) Uani 1 1 d . . . . .
O2 O 0.56295(7) 0.64231(11) 0.83438(8) 0.0508(4) Uani 1 1 d . . . . .
O3 O 0.44143(7) 0.85099(11) 0.66308(8) 0.0514(4) Uani 1 1 d . . . . .
O4 O 0.56051(7) 0.85698(11) 0.67006(8) 0.0526(4) Uani 1 1 d . . . . .
O5 O 0.24973(12) 1.00496(19) 0.41942(13) 0.0917(6) Uani 1 1 d . . . . .
N1 N 0.31216(9) 0.74944(10) 0.74679(10) 0.0372(4) Uani 1 1 d . . . . .
N2A N 0.2453(9) 0.9813(7) 0.5490(5) 0.087(2) Uani 0.550(6) 1 d D . P A 1
N2B N 0.2513(11) 1.0225(9) 0.5486(6) 0.090(3) Uani 0.450(6) 1 d D . P A 2
C1 C 0.08292(9) 0.75015(12) 0.74822(12) 0.0399(5) Uani 1 1 d . . . . .
C2 C 0.16351(11) 0.75001(12) 0.74709(13) 0.0402(5) Uani 1 1 d . . . . .
C3 C 0.20348(9) 0.81817(16) 0.79047(12) 0.0509(5) Uani 1 1 d . . . . .
H3 H 0.180947 0.865606 0.820650 0.061 Uiso 1 1 calc R U . . .
C4 C 0.27672(9) 0.81534(16) 0.78866(12) 0.0483(5) Uani 1 1 d . . . . .
H4 H 0.302689 0.861734 0.818144 0.058 Uiso 1 1 calc R U . . .
C5 C 0.27422(8) 0.68334(16) 0.70554(12) 0.0476(5) Uani 1 1 d . . . . .
H5 H 0.298341 0.636521 0.676275 0.057 Uiso 1 1 calc R U . . .
C6 C 0.20075(9) 0.68087(16) 0.70406(12) 0.0497(5) Uani 1 1 d . . . . .
H6 H 0.176281 0.633136 0.674399 0.060 Uiso 1 1 calc R U . . .
C7 C 0.50301(10) 0.62125(14) 0.86104(10) 0.0401(4) Uani 1 1 d . . . . .
C8 C 0.50169(9) 0.55837(14) 0.93296(10) 0.0380(4) Uani 1 1 d . . . . .
C9 C 0.43912(10) 0.54543(19) 0.97189(12) 0.0545(6) Uani 1 1 d . . . . .
H9 H 0.397557 0.576032 0.953081 0.065 Uiso 1 1 calc R U . . .
C10 C 0.43729(10) 0.48756(17) 1.03854(12) 0.0514(5) Uani 1 1 d . . . . .
H10 H 0.394682 0.479701 1.064131 0.062 Uiso 1 1 calc R U . . .
C11 C 0.50100(10) 0.87858(14) 0.63911(10) 0.0394(4) Uani 1 1 d . . . . .
C12 C 0.50055(9) 0.94167(14) 0.56732(10) 0.0386(4) Uani 1 1 d . . . . .
C13 C 0.56359(11) 0.97255(19) 0.53570(13) 0.0567(6) Uani 1 1 d . . . . .
H13 H 0.606886 0.954688 0.559583 0.068 Uiso 1 1 calc R U . . .
C14 C 0.56286(11) 1.02991(19) 0.46871(13) 0.0570(6) Uani 1 1 d . . . . .
H14 H 0.605765 1.049538 0.447726 0.068 Uiso 1 1 calc R U . . .
C15A C 0.2508(3) 1.0341(7) 0.4871(4) 0.0746(17) Uani 0.550(6) 1 d D . P A 1
H15A H 0.256151 1.102491 0.494412 0.090 Uiso 0.550(6) 1 calc R U P A 1
C15B C 0.2468(4) 0.9716(8) 0.4853(5) 0.0719(19) Uani 0.450(6) 1 d D . P A 2
H15B H 0.240691 0.902940 0.490116 0.086 Uiso 0.450(6) 1 calc R U P A 2
C16A C 0.2540(9) 1.0198(16) 0.6280(7) 0.149(6) Uani 0.550(6) 1 d D . P A 1
H16A H 0.212546 1.003576 0.656865 0.224 Uiso 0.550(6) 1 calc R U P A 1
H16B H 0.259768 1.090996 0.626390 0.224 Uiso 0.550(6) 1 calc R U P A 1
H16C H 0.295369 0.990123 0.652804 0.224 Uiso 0.550(6) 1 calc R U P A 1
C16B C 0.2377(12) 0.978(2) 0.6247(9) 0.160(9) Uani 0.450(6) 1 d D . P A 2
H16D H 0.275482 0.996438 0.660978 0.241 Uiso 0.450(6) 1 calc R U P A 2
H16E H 0.235556 0.907026 0.620020 0.241 Uiso 0.450(6) 1 calc R U P A 2
H16F H 0.193163 1.002933 0.643070 0.241 Uiso 0.450(6) 1 calc R U P A 2
C17A C 0.2382(4) 0.8747(6) 0.5418(5) 0.132(3) Uani 0.550(6) 1 d D . P A 1
H17A H 0.273648 0.842537 0.574548 0.198 Uiso 0.550(6) 1 calc R U P A 1
H17B H 0.244582 0.855473 0.488685 0.198 Uiso 0.550(6) 1 calc R U P A 1
H17C H 0.191557 0.854891 0.557404 0.198 Uiso 0.550(6) 1 calc R U P A 1
C17B C 0.2599(4) 1.1298(7) 0.5458(7) 0.131(4) Uani 0.450(6) 1 d D . P A 2
H17D H 0.256449 1.151845 0.492700 0.197 Uiso 0.450(6) 1 calc R U P A 2
H17E H 0.305695 1.147666 0.567956 0.197 Uiso 0.450(6) 1 calc R U P A 2
H17F H 0.223103 1.160993 0.574888 0.197 Uiso 0.450(6) 1 calc R U P A 2
B1A B 0.0410(2) 0.8578(3) 0.7756(4) 0.0536(14) Uani 0.736(11) 1 d . . P B 3
H1A H 0.068541 0.927700 0.791841 0.064 Uiso 0.736(11) 1 calc R U P B 3
B1B B 0.0393(6) 0.8128(15) 0.8189(10) 0.062(4) Uani 0.264(11) 1 d . . P B 4
H1B H 0.066289 0.856062 0.865500 0.075 Uiso 0.264(11) 1 calc R U P B 4
B2A B 0.0447(2) 0.7521(5) 0.8363(2) 0.0541(14) Uani 0.736(11) 1 d . . P B 3
H2A H 0.074676 0.753296 0.892280 0.065 Uiso 0.736(11) 1 calc R U P B 3
B2B B 0.0405(6) 0.6841(15) 0.8205(10) 0.064(4) Uani 0.264(11) 1 d . . P B 4
H2B H 0.068519 0.642852 0.867519 0.077 Uiso 0.264(11) 1 calc R U P B 4
B3A B 0.0417(2) 0.6444(3) 0.7759(4) 0.0541(14) Uani 0.736(11) 1 d . . P B 3
H3A H 0.069551 0.575033 0.792551 0.065 Uiso 0.736(11) 1 calc R U P B 3
B3B B 0.0393(5) 0.6412(10) 0.7246(14) 0.060(4) Uani 0.264(11) 1 d . . P B 4
H3B H 0.065868 0.570908 0.709309 0.073 Uiso 0.264(11) 1 calc R U P B 4
B4A B 0.0355(2) 0.6854(5) 0.6780(3) 0.0546(14) Uani 0.736(11) 1 d . . P B 3
H4A H 0.059462 0.642491 0.630972 0.066 Uiso 0.736(11) 1 calc R U P B 3
B4B B 0.0383(6) 0.7464(15) 0.6639(8) 0.062(5) Uani 0.264(11) 1 d . . P B 4
H4B H 0.063639 0.744472 0.607040 0.074 Uiso 0.264(11) 1 calc R U P B 4
B5A B 0.0358(2) 0.8163(5) 0.6772(3) 0.0553(14) Uani 0.736(11) 1 d . . P B 3
H5A H 0.060214 0.858325 0.629942 0.066 Uiso 0.736(11) 1 calc R U P B 3
B5B B 0.0393(5) 0.8526(11) 0.7241(14) 0.062(5) Uani 0.264(11) 1 d . . P B 4
H5B H 0.066056 0.922256 0.707489 0.075 Uiso 0.264(11) 1 calc R U P B 4

loop_
_atom_site_aniso_label
_atom_site_aniso_U_11
_atom_site_aniso_U_22
_atom_site_aniso_U_33
_atom_site_aniso_U_23
_atom_site_aniso_U_13
_atom_site_aniso_U_12
Zn1 0.02142(17) 0.04022(18) 0.02763(17) 0.00042(9) 0.00191(10) 0.00030(8)
O1 0.0501(8) 0.0667(10) 0.0452(8) 0.0225(7) -0.0006(6) 0.0039(7)
O2 0.0493(8) 0.0583(9) 0.0451(8) 0.0170(6) 0.0070(6) -0.0022(6)
O3 0.0495(8) 0.0601(9) 0.0447(8) 0.0197(7) 0.0043(6) -0.0025(6)
O4 0.0479(8) 0.0641(9) 0.0456(8) 0.0216(7) -0.0016(6) 0.0025(7)
O5 0.0788(13) 0.1164(18) 0.0800(13) 0.0082(14) 0.0027(11) -0.0067(12)
N1 0.0237(8) 0.0476(10) 0.0403(9) -0.0031(6) 0.0025(6) -0.0002(5)
N2A 0.065(4) 0.119(6) 0.078(5) 0.020(4) 0.006(3) -0.005(6)
N2B 0.059(4) 0.136(7) 0.076(6) -0.024(5) -0.002(4) -0.002(8)
C1 0.0246(11) 0.0457(12) 0.0497(12) -0.0054(8) 0.0028(9) -0.0003(6)
C2 0.0226(9) 0.0493(12) 0.0490(11) -0.0034(8) 0.0038(8) 0.0004(6)
C3 0.0292(9) 0.0600(13) 0.0637(13) -0.0219(11) 0.0039(8) 0.0014(8)
C4 0.0284(8) 0.0582(12) 0.0582(12) -0.0147(10) 0.0013(8) -0.0024(8)
C5 0.0285(8) 0.0566(12) 0.0579(12) -0.0143(10) 0.0047(8) 0.0025(8)
C6 0.0301(9) 0.0562(12) 0.0628(13) -0.0200(10) 0.0009(8) -0.0028(8)
C7 0.0463(10) 0.0402(10) 0.0338(9) 0.0042(8) 0.0018(7) -0.0001(8)
C8 0.0395(9) 0.0419(10) 0.0327(9) 0.0056(7) 0.0017(7) -0.0002(7)
C9 0.0368(10) 0.0771(15) 0.0498(12) 0.0262(11) 0.0034(8) 0.0091(10)
C10 0.0361(10) 0.0732(15) 0.0454(11) 0.0199(10) 0.0066(8) 0.0029(9)
C11 0.0456(10) 0.0392(10) 0.0335(9) 0.0051(8) 0.0032(7) 0.0010(8)
C12 0.0404(9) 0.0418(10) 0.0336(9) 0.0045(7) 0.0030(7) 0.0011(7)
C13 0.0354(10) 0.0835(16) 0.0511(11) 0.0267(11) -0.0002(8) 0.0031(10)
C14 0.0352(10) 0.0839(16) 0.0521(12) 0.0274(11) 0.0037(9) -0.0032(10)
C15A 0.053(3) 0.093(5) 0.078(4) 0.004(3) 0.003(3) -0.012(3)
C15B 0.055(4) 0.080(5) 0.081(5) 0.002(4) 0.004(3) -0.009(4)
C16A 0.108(8) 0.262(18) 0.079(5) -0.033(7) 0.014(5) -0.015(10)
C16B 0.120(11) 0.27(2) 0.087(7) 0.052(11) -0.025(6) -0.031(12)
C17A 0.142(6) 0.116(5) 0.138(7) 0.029(5) 0.007(5) -0.013(5)
C17B 0.109(6) 0.122(6) 0.162(10) -0.037(7) 0.008(5) -0.012(5)
B1A 0.0260(16) 0.046(2) 0.089(4) -0.016(2) 0.007(3) -0.0027(14)
B1B 0.037(5) 0.083(10) 0.066(8) -0.031(7) -0.004(6) 0.002(8)
B2A 0.0241(17) 0.093(5) 0.0452(19) -0.002(3) 0.0006(13) 0.005(3)
B2B 0.039(5) 0.087(10) 0.066(8) 0.029(7) 0.011(6) 0.010(8)
B3A 0.0247(16) 0.048(2) 0.090(4) 0.011(3) 0.004(3) 0.0044(15)
B3B 0.018(4) 0.051(6) 0.113(12) -0.029(7) 0.013(8) -0.002(4)
B4A 0.0292(17) 0.072(3) 0.063(3) -0.023(3) 0.004(2) -0.004(3)
B4B 0.022(5) 0.110(14) 0.054(5) 0.002(7) 0.006(4) 0.005(10)
B5A 0.0291(17) 0.075(3) 0.062(3) 0.024(3) 0.007(2) 0.001(2)
B5B 0.022(5) 0.057(7) 0.109(12) 0.023(8) 0.013(9) 0.001(4)

loop_
_atom_type_symbol
_atom_type_description
_atom_type_scat_dispersion_real
_atom_type_scat_dispersion_imag
_atom_type_scat_source
C C 0.0181 0.0091 'International Tables Vol C Tables 4.2.6.8 and 6.1.1.4'
H H 0.0000 0.0000 'International Tables Vol C Tables 4.2.6.8 and 6.1.1.4'
B B 0.0090 0.0039 'International Tables Vol C Tables 4.2.6.8 and 6.1.1.4'
N N 0.0311 0.0180 'International Tables Vol C Tables 4.2.6.8 and 6.1.1.4'
O O 0.0492 0.0322 'International Tables Vol C Tables 4.2.6.8 and 6.1.1.4'
Zn Zn -1.5491 0.6778 'International Tables Vol C Tables 4.2.6.8 and 6.1.1.4'

loop_
_geom_angle_atom_site_label_1
_geom_angle_atom_site_label_2
_geom_angle_atom_site_label_3
_geom_angle
_geom_angle_site_symmetry_1
_geom_angle_site_symmetry_3
_geom_angle_publ_flag
O1 Zn1 Zn1 78.06(4) . 2_656 ?
O1 Zn1 O2 90.26(6) . 2_656 ?
O1 Zn1 O4 86.14(7) . 2_656 ?
O1 Zn1 N1 100.70(6) . . ?
O2 Zn1 Zn1 81.92(4) 2_656 2_656 ?
O2 Zn1 O4 162.47(6) 2_656 2_656 ?
O2 Zn1 N1 99.10(6) 2_656 . ?
O3 Zn1 Zn1 79.53(4) . 2_656 ?
O3 Zn1 O1 157.58(6) . . ?
O3 Zn1 O2 86.96(7) . 2_656 ?
O3 Zn1 O4 89.85(6) . 2_656 ?
O3 Zn1 N1 101.70(6) . . ?
O4 Zn1 Zn1 80.55(4) 2_656 2_656 ?
O4 Zn1 N1 98.43(6) 2_656 . ?
N1 Zn1 Zn1 178.42(5) . 2_656 ?
C7 O1 Zn1 129.84(12) . . ?
C7 O2 Zn1 123.77(12) . 2_656 ?
C11 O3 Zn1 127.87(12) . . ?
C11 O4 Zn1 125.56(12) . 2_656 ?
C4 N1 Zn1 120.86(12) . . ?
C5 N1 Zn1 121.56(12) . . ?
C5 N1 C4 117.58(16) . . ?
C15A N2A C16A 124.7(12) . . ?
C15A N2A C17A 118.9(10) . . ?
C17A N2A C16A 116.0(10) . . ?
C15B N2B C16B 122.3(15) . . ?
C15B N2B C17B 120.2(12) . . ?
C17B N2B C16B 116.9(13) . . ?
C2 C1 B1A 118.11(18) . . ?
C2 C1 B1B 120.7(4) . . ?
C2 C1 B2A 117.5(2) . . ?
C2 C1 B2B 119.2(4) . . ?
C2 C1 B3A 118.00(18) . . ?
C2 C1 B3B 117.7(4) . . ?
C2 C1 B4A 119.2(2) . . ?
C2 C1 B4B 117.9(4) . . ?
C2 C1 B5A 118.8(2) . . ?
C2 C1 B5B 119.2(4) . . ?
B1A C1 B5A 62.3(2) . . ?
B1B C1 B2B 60.0(9) . . ?
B1B C1 B3B 110.5(7) . . ?
B2A C1 B1A 62.1(3) . . ?
B2A C1 B4A 114.4(2) . . ?
B2A C1 B5A 113.7(2) . . ?
B3A C1 B1A 114.2(3) . . ?
B3A C1 B2A 63.3(3) . . ?
B3A C1 B4A 62.7(2) . . ?
B3A C1 B5A 113.6(2) . . ?
B3B C1 B2B 60.7(8) . . ?
B4A C1 B1A 112.7(2) . . ?
B4A C1 B5A 61.2(3) . . ?
B4B C1 B1B 113.5(6) . . ?
B4B C1 B2B 112.4(7) . . ?
B4B C1 B3B 62.7(8) . . ?
B5B C1 B1B 61.6(8) . . ?
B5B C1 B2B 111.7(7) . . ?
B5B C1 B3B 114.9(9) . . ?
B5B C1 B4B 64.5(8) . . ?
C3 C2 C1 121.15(17) . . ?
C3 C2 C6 117.00(18) . . ?
C6 C2 C1 121.84(17) . . ?
C2 C3 H3 120.2 . . ?
C4 C3 C2 119.63(19) . . ?
C4 C3 H3 120.2 . . ?
N1 C4 C3 123.14(18) . . ?
N1 C4 H4 118.4 . . ?
C3 C4 H4 118.4 . . ?
N1 C5 H5 118.5 . . ?
N1 C5 C6 123.05(18) . . ?
C6 C5 H5 118.5 . . ?
C2 C6 H6 120.2 . . ?
C5 C6 C2 119.59(18) . . ?
C5 C6 H6 120.2 . . ?
O1 C7 O2 125.48(17) . . ?
O1 C7 C8 116.84(16) . . ?
O2 C7 C8 117.67(16) . . ?
C9 C8 C7 120.49(16) . . ?
C10 C8 C7 120.71(16) 5_667 . ?
C10 C8 C9 118.80(17) 5_667 . ?
C8 C9 H9 119.5 . . ?
C8 C9 C10 121.00(18) . . ?
C10 C9 H9 119.5 . . ?
C8 C10 C9 120.21(18) 5_667 . ?
C8 C10 H10 119.9 5_667 . ?
C9 C10 H10 119.9 . . ?
O3 C11 C12 116.96(16) . . ?
O4 C11 O3 125.49(17) . . ?
O4 C11 C12 117.55(16) . . ?
C13 C12 C11 120.73(16) . . ?
C14 C12 C11 120.68(16) 5_676 . ?
C14 C12 C13 118.59(18) 5_676 . ?
C12 C13 H13 119.8 . . ?
C12 C13 C14 120.48(18) . . ?
C14 C13 H13 119.8 . . ?
C12 C14 C13 120.93(18) 5_676 . ?
C12 C14 H14 119.5 5_676 . ?
C13 C14 H14 119.5 . . ?
O5 C15A N2A 127.8(11) . . ?
O5 C15A H15A 116.1 . . ?
N2A C15A H15A 116.1 . . ?
O5 C15B N2B 126.0(12) . . ?
O5 C15B H15B 117.0 . . ?
N2B C15B H15B 117.0 . . ?
N2A C16A H16A 109.5 . . ?
N2A C16A H16B 109.5 . . ?
N2A C16A H16C 109.5 . . ?
H16A C16A H16B 109.5 . . ?
H16A C16A H16C 109.5 . . ?
H16B C16A H16C 109.5 . . ?
N2B C16B H16D 109.5 . . ?
N2B C16B H16E 109.5 . . ?
N2B C16B H16F 109.5 . . ?
H16D C16B H16E 109.5 . . ?
H16D C16B H16F 109.5 . . ?
H16E C16B H16F 109.5 . . ?
N2A C17A H17A 109.5 . . ?
N2A C17A H17B 109.5 . . ?
N2A C17A H17C 109.5 . . ?
H17A C17A H17B 109.5 . . ?
H17A C17A H17C 109.5 . . ?
H17B C17A H17C 109.5 . . ?
N2B C17B H17D 109.5 . . ?
N2B C17B H17E 109.5 . . ?
N2B C17B H17F 109.5 . . ?
H17D C17B H17E 109.5 . . ?
H17D C17B H17F 109.5 . . ?
H17E C17B H17F 109.5 . . ?
C1 B1A B1A 105.4(4) . 2_556 ?
C1 B1A H1A 124.7 . . ?
C1 B1A B2A 58.4(2) . . ?
C1 B1A B5A 59.2(2) . . ?
C1 B1A B5A 104.4(4) . 2_556 ?
B1A B1A H1A 121.7 2_556 . ?
B1A B1A B2A 108.5(3) 2_556 . ?
B1A B1A B5A 60.0(5) 2_556 . ?
B2A B1A H1A 121.7 . . ?
B2A B1A B5A 108.2(3) . . ?
B5A B1A H1A 121.2 . . ?
B5A B1A H1A 122.3 2_556 . ?
B5A B1A B5A 108.4(3) 2_556 . ?
C1 B1B H1B 123.9 . . ?
C1 B1B B2B 60.9(7) . . ?
C1 B1B B4B 107.0(11) . 2_556 ?
C1 B1B B5B 105.7(12) . 2_556 ?
C1 B1B B5B 57.4(6) . . ?
B2B B1B H1B 120.7 . . ?
B4B B1B H1B 120.9 2_556 . ?
B5B B1B H1B 121.4 2_556 . ?
B5B B1B H1B 121.0 . . ?
B5B B1B B2B 109.2(9) 2_556 . ?
B5B B1B B2B 109.0(10) . . ?
B5B B1B B5B 61.2(13) 2_556 . ?
C1 B2A B1A 59.5(2) . . ?
C1 B2A H2A 124.3 . . ?
C1 B2A B3A 58.1(2) . . ?
C1 B2A B4A 104.5(4) . 2_556 ?
C1 B2A B5A 106.0(4) . 2_556 ?
B1A B2A H2A 121.2 . . ?
B1A B2A B3A 107.9(3) . . ?
B3A B2A H2A 122.0 . . ?
B4A B2A H2A 122.8 2_556 . ?
B4A B2A B3A 59.6(4) 2_556 . ?
B5A B2A B1A 60.5(4) 2_556 . ?
B5A B2A H2A 121.7 2_556 . ?
B5A B2A B3A 108.0(3) 2_556 . ?
C1 B2B H2B 124.2 . . ?
C1 B2B B3B 104.7(11) . 2_556 ?
C1 B2B B3B 59.0(6) . . ?
B1B B2B C1 59.1(7) . . ?
B1B B2B H2B 121.3 . . ?
B1B B2B B3B 108.3(10) . . ?
B3B B2B H2B 121.4 . . ?
B3B B2B H2B 122.7 2_556 . ?
B4B B2B C1 106.2(10) 2_556 . ?
B4B B2B H2B 121.3 2_556 . ?
B4B B2B B3B 108.7(9) 2_556 . ?
C1 B3A B2A 58.5(2) . . ?
C1 B3A B3A 105.2(3) . 2_556 ?
C1 B3A H3A 124.3 . . ?
C1 B3A B4A 59.3(2) . . ?
C1 B3A B4A 104.8(4) . 2_556 ?
B2A B3A H3A 121.8 . . ?
B3A B3A B2A 107.8(3) 2_556 . ?
B3A B3A H3A 122.3 2_556 . ?
B4A B3A B2A 107.7(3) . . ?
B4A B3A B2A 59.7(4) 2_556 . ?
B4A B3A H3A 122.5 2_556 . ?
B4A B3A H3A 121.7 . . ?
B4A B3A B4A 107.5(3) 2_556 . ?
C1 B3B B2B 102.7(11) . 2_556 ?
C1 B3B B2B 60.3(6) . . ?
C1 B3B B3B 106.7(10) . 2_556 ?
C1 B3B H3B 124.6 . . ?
C1 B3B B4B 56.9(7) . . ?
B2B B3B H3B 123.9 2_556 . ?
B2B B3B H3B 121.0 . . ?
B2B B3B B4B 107.3(9) . . ?
B3B B3B B2B 60.8(15) 2_556 . ?
B3B B3B H3B 121.2 2_556 . ?
B3B B3B B4B 107.7(9) 2_556 . ?
B4B B3B H3B 122.8 . . ?
C1 B4A B2A 105.4(3) . 2_556 ?
C1 B4A B3A 104.9(4) . 2_556 ?
C1 B4A B3A 58.0(2) . . ?
C1 B4A H4A 124.6 . . ?
C1 B4A B5A 59.8(2) . . ?
B2A B4A B3A 108.7(3) 2_556 . ?
B2A B4A H4A 122.0 2_556 . ?
B3A B4A B3A 60.4(4) 2_556 . ?
B3A B4A H4A 121.4 . . ?
B3A B4A H4A 121.9 2_556 . ?
B5A B4A B3A 108.5(3) . . ?
B5A B4A H4A 121.0 . . ?
C1 B4B B1B 103.8(11) . 2_556 ?
C1 B4B B2B 106.9(11) . 2_556 ?
C1 B4B B3B 60.4(6) . . ?
C1 B4B H4B 123.9 . . ?
C1 B4B B5B 57.5(6) . . ?
B1B B4B B3B 107.6(9) 2_556 . ?
B1B B4B H4B 123.4 2_556 . ?
B1B B4B B5B 58.7(12) 2_556 . ?
B2B B4B B3B 60.8(12) 2_556 . ?
B2B B4B H4B 121.6 2_556 . ?
B2B B4B B5B 107.1(9) 2_556 . ?
B3B B4B H4B 120.9 . . ?
B3B B4B B5B 107.4(10) . . ?
B5B B4B H4B 123.0 . . ?
C1 B5A B1A 58.5(2) . . ?
C1 B5A B1A 104.1(4) . 2_556 ?
C1 B5A B2A 105.3(3) . 2_556 ?
C1 B5A B4A 58.9(2) . . ?
C1 B5A H5A 124.7 . . ?
B1A B5A B1A 59.2(4) 2_556 . ?
B1A B5A H5A 122.1 . . ?
B1A B5A H5A 122.8 2_556 . ?
B2A B5A B1A 107.6(3) 2_556 . ?
B2A B5A B4A 60.4(4) 2_556 . ?
B2A B5A H5A 122.0 2_556 . ?
B4A B5A B1A 107.8(3) . . ?
B4A B5A H5A 121.3 . . ?
C1 B5B B1B 61.0(6) . . ?
C1 B5B B1B 105.3(12) . 2_556 ?
C1 B5B B4B 58.0(7) . . ?
C1 B5B B5B 107.0(12) . 2_556 ?
C1 B5B H5B 123.1 . . ?
B1B B5B B1B 106.7(8) 2_556 . ?
B1B B5B B4B 60.0(13) 2_556 . ?
B1B B5B B4B 107.9(9) . . ?
B1B B5B B5B 59.4(8) 2_556 2_556 ?
B1B B5B B5B 59.4(15) . 2_556 ?
B1B B5B H5B 121.6 . . ?
B1B B5B H5B 123.0 2_556 . ?
B4B B5B H5B 122.0 . . ?
B5B B5B B4B 107.8(8) 2_556 . ?
B5B B5B H5B 122.1 2_556 . ?

loop_
_geom_bond_atom_site_label_1
_geom_bond_atom_site_label_2
_geom_bond_distance
_geom_bond_site_symmetry_2
_geom_bond_publ_flag
Zn1 Zn1 2.9360(4) 2_656 ?
Zn1 O1 2.0261(13) . ?
Zn1 O2 2.0368(13) 2_656 ?
Zn1 O3 2.0258(13) . ?
Zn1 O4 2.0403(13) 2_656 ?
Zn1 N1 2.0546(17) . ?
O1 C7 1.253(2) . ?
O2 C7 1.259(2) . ?
O3 C11 1.258(2) . ?
O4 C11 1.255(2) . ?
O5 C15A 1.226(8) . ?
O5 C15B 1.221(10) . ?
N1 C4 1.330(2) . ?
N1 C5 1.327(2) . ?
N2A C15A 1.284(9) . ?
N2A C16A 1.457(11) . ?
N2A C17A 1.439(10) . ?
N2B C15B 1.285(11) . ?
N2B C16B 1.465(13) . ?
N2B C17B 1.447(11) . ?
C1 C2 1.512(3) . ?
C1 B1A 1.715(4) . ?
C1 B1B 1.706(12) . ?
C1 B2A 1.695(5) . ?
C1 B2B 1.738(12) . ?
C1 B3A 1.689(4) . ?
C1 B3B 1.715(12) . ?
C1 B4A 1.713(4) . ?
C1 B4B 1.654(13) . ?
C1 B5A 1.729(5) . ?
C1 B5B 1.644(12) . ?
C2 C3 1.384(3) . ?
C2 C6 1.387(3) . ?
C3 H3 0.9300 . ?
C3 C4 1.376(2) . ?
C4 H4 0.9300 . ?
C5 H5 0.9300 . ?
C5 C6 1.378(2) . ?
C6 H6 0.9300 . ?
C7 C8 1.497(2) . ?
C8 C9 1.380(3) . ?
C8 C10 1.376(3) 5_667 ?
C9 H9 0.9300 . ?
C9 C10 1.385(3) . ?
C10 H10 0.9300 . ?
C11 C12 1.496(2) . ?
C12 C13 1.380(3) . ?
C12 C14 1.378(3) 5_676 ?
C13 H13 0.9300 . ?
C13 C14 1.384(3) . ?
C14 H14 0.9300 . ?
C15A H15A 0.9300 . ?
C15B H15B 0.9300 . ?
C16A H16A 0.9600 . ?
C16A H16B 0.9600 . ?
C16A H16C 0.9600 . ?
C16B H16D 0.9600 . ?
C16B H16E 0.9600 . ?
C16B H16F 0.9600 . ?
C17A H17A 0.9600 . ?
C17A H17B 0.9600 . ?
C17A H17C 0.9600 . ?
C17B H17D 0.9600 . ?
C17B H17E 0.9600 . ?
C17B H17F 0.9600 . ?
B1A B1A 1.751(10) 2_556 ?
B1A H1A 1.1000 . ?
B1A B2A 1.758(7) . ?
B1A B5A 1.781(7) . ?
B1A B5A 1.765(8) 2_556 ?
B1B H1B 1.1000 . ?
B1B B2B 1.72(3) . ?
B1B B4B 1.74(2) 2_556 ?
B1B B5B 1.72(2) . ?
B1B B5B 1.71(3) 2_556 ?
B2A H2A 1.1000 . ?
B2A B3A 1.777(7) . ?
B2A B4A 1.760(8) 2_556 ?
B2A B5A 1.747(7) 2_556 ?
B2B H2B 1.1000 . ?
B2B B3B 1.76(3) 2_556 ?
B2B B3B 1.74(2) . ?
B2B B4B 1.72(2) 2_556 ?
B3A B3A 1.775(10) 2_556 ?
B3A H3A 1.1000 . ?
B3A B4A 1.759(8) 2_556 ?
B3A B4A 1.771(7) . ?
B3B B3B 1.74(3) 2_556 ?
B3B H3B 1.1000 . ?
B3B B4B 1.75(2) . ?
B4A H4A 1.1000 . ?
B4A B5A 1.752(8) . ?
B4B H4B 1.1000 . ?
B4B B5B 1.76(2) . ?
B5A H5A 1.1000 . ?
B5B B5B 1.75(3) 2_556 ?
B5B H5B 1.1000 . ?

loop_
_geom_torsion_atom_site_label_1
_geom_torsion_atom_site_label_2
_geom_torsion_atom_site_label_3
_geom_torsion_atom_site_label_4
_geom_torsion
_geom_torsion_site_symmetry_1
_geom_torsion_site_symmetry_2
_geom_torsion_site_symmetry_3
_geom_torsion_site_symmetry_4
_geom_torsion_publ_flag
Zn1 O1 C7 O2 -8.5(3) . . . . ?
Zn1 O1 C7 C8 170.41(13) . . . . ?
Zn1 O2 C7 O1 12.7(3) 2_656 . . . ?
Zn1 O2 C7 C8 -166.19(13) 2_656 . . . ?
Zn1 O3 C11 O4 -9.4(3) . . . . ?
Zn1 O3 C11 C12 170.06(12) . . . . ?
Zn1 O4 C11 O3 13.4(3) 2_656 . . . ?
Zn1 O4 C11 C12 -166.06(13) 2_656 . . . ?
Zn1 N1 C4 C3 -179.86(17) . . . . ?
Zn1 N1 C5 C6 179.82(17) . . . . ?
O1 C7 C8 C9 -9.1(3) . . . . ?
O1 C7 C8 C10 170.93(19) . . . 5_667 ?
O2 C7 C8 C9 170.0(2) . . . . ?
O2 C7 C8 C10 -10.0(3) . . . 5_667 ?
O3 C11 C12 C13 -178.0(2) . . . . ?
O3 C11 C12 C14 1.9(3) . . . 5_676 ?
O4 C11 C12 C13 1.5(3) . . . . ?
O4 C11 C12 C14 -178.5(2) . . . 5_676 ?
N1 C5 C6 C2 0.1(3) . . . . ?
C1 C2 C3 C4 179.4(2) . . . . ?
C1 C2 C6 C5 -179.4(2) . . . . ?
C1 B1A B2A B3A -33.6(2) . . . . ?
C1 B1A B2A B4A -96.6(4) . . . 2_556 ?
C1 B1A B2A B5A -134.6(3) . . . 2_556 ?
C1 B1A B5A B1A 134.4(2) . . . 2_556 ?
C1 B1A B5A B2A 97.4(4) . . . 2_556 ?
C1 B1A B5A B4A 33.7(2) . . . . ?
C1 B1B B2B B3B -96.6(13) . . . 2_556 ?
C1 B1B B2B B3B -33.8(6) . . . . ?
C1 B1B B2B B4B -135.4(10) . . . 2_556 ?
C1 B1B B5B B1B 98.5(14) . . . 2_556 ?
C1 B1B B5B B4B 35.3(6) . . . . ?
C1 B1B B5B B5B 135.8(7) . . . 2_556 ?
C1 B2A B3A B3A -97.3(5) . . . 2_556 ?
C1 B2A B3A B4A -134.8(3) . . . 2_556 ?
C1 B2A B3A B4A -34.5(2) . . . . ?
C1 B2B B3B B2B -95.1(13) . . . 2_556 ?
C1 B2B B3B B3B -134.3(7) . . . 2_556 ?
C1 B2B B3B B4B -33.3(6) . . . . ?
C1 B3A B4A B2A -96.8(4) . . . 2_556 ?
C1 B3A B4A B3A -134.8(2) . . . 2_556 ?
C1 B3A B4A B5A -33.5(2) . . . . ?
C1 B3B B4B B1B -96.2(13) . . . 2_556 ?
C1 B3B B4B B2B -134.5(8) . . . 2_556 ?
C1 B3B B4B B5B -34.3(6) . . . . ?
C1 B4A B5A B1A -33.5(2) . . . . ?
C1 B4A B5A B1A -96.0(5) . . . 2_556 ?
C1 B4A B5A B2A -134.1(3) . . . 2_556 ?
C1 B4B B5B B1B -135.9(9) . . . 2_556 ?
C1 B4B B5B B1B -36.6(7) . . . . ?
C1 B4B B5B B5B -99.3(16) . . . 2_556 ?
C2 C1 B1A B1A 149.5(4) . . . 2_556 ?
C2 C1 B1A B2A -108.0(3) . . . . ?
C2 C1 B1A B5A 109.6(3) . . . . ?
C2 C1 B1A B5A -147.3(3) . . . 2_556 ?
C2 C1 B1B B2B -108.2(7) . . . . ?
C2 C1 B1B B4B -147.6(8) . . . 2_556 ?
C2 C1 B1B B5B 108.8(6) . . . . ?
C2 C1 B1B B5B 148.2(9) . . . 2_556 ?
C2 C1 B2A B1A 109.0(2) . . . . ?
C2 C1 B2A B3A -109.3(2) . . . . ?
C2 C1 B2A B4A -148.5(3) . . . 2_556 ?
C2 C1 B2A B5A 149.1(3) . . . 2_556 ?
C2 C1 B2B B1B 110.7(6) . . . . ?
C2 C1 B2B B3B -146.9(8) . . . 2_556 ?
C2 C1 B2B B3B -107.3(6) . . . . ?
C2 C1 B2B B4B 150.2(9) . . . 2_556 ?
C2 C1 B3A B2A 108.5(2) . . . . ?
C2 C1 B3A B3A -149.7(4) . . . 2_556 ?
C2 C1 B3A B4A 147.8(3) . . . 2_556 ?
C2 C1 B3A B4A -110.4(3) . . . . ?
C2 C1 B3B B2B 109.7(6) . . . . ?
C2 C1 B3B B2B -147.6(8) . . . 2_556 ?
C2 C1 B3B B3B 150.4(12) . . . 2_556 ?
C2 C1 B3B B4B -108.9(6) . . . . ?
C2 C1 B4A B2A -148.8(3) . . . 2_556 ?
C2 C1 B4A B3A 148.1(3) . . . 2_556 ?
C2 C1 B4A B3A 108.5(2) . . . . ?
C2 C1 B4A B5A -108.7(3) . . . . ?
C2 C1 B4B B1B -148.7(8) . . . 2_556 ?
C2 C1 B4B B2B 149.2(9) . . . 2_556 ?
C2 C1 B4B B3B 108.6(5) . . . . ?
C2 C1 B4B B5B -111.0(5) . . . . ?
C2 C1 B5A B1A -108.6(2) . . . . ?
C2 C1 B5A B1A -147.8(3) . . . 2_556 ?
C2 C1 B5A B2A 149.9(3) . . . 2_556 ?
C2 C1 B5A B4A 109.5(3) . . . . ?
C2 C1 B5B B1B -111.3(6) . . . . ?
C2 C1 B5B B1B 147.8(9) . . . 2_556 ?
C2 C1 B5B B4B 109.1(6) . . . . ?
C2 C1 B5B B5B -150.1(11) . . . 2_556 ?
C2 C3 C4 N1 0.0(3) . . . . ?
C3 C2 C6 C5 -0.6(3) . . . . ?
C4 N1 C5 C6 0.4(3) . . . . ?
C5 N1 C4 C3 -0.5(3) . . . . ?
C6 C2 C3 C4 0.6(3) . . . . ?
C7 C8 C9 C10 -179.9(2) . . . . ?
C8 C9 C10 C8 -0.1(4) . . . 5_667 ?
C10 C8 C9 C10 0.1(4) 5_667 . . . ?
C11 C12 C13 C14 179.2(2) . . . . ?
C12 C13 C14 C12 0.7(4) . . . 5_676 ?
C14 C12 C13 C14 -0.7(4) 5_676 . . . ?
C16A N2A C15A O5 173.7(13) . . . . ?
C16B N2B C15B O5 171.6(16) . . . . ?
C17A N2A C15A O5 1(2) . . . . ?
C17B N2B C15B O5 1(2) . . . . ?
B1A C1 C2 C3 21.8(4) . . . . ?
B1A C1 C2 C6 -159.5(3) . . . . ?
B1A C1 B2A B3A 141.7(3) . . . . ?
B1A C1 B2A B4A 102.5(3) . . . 2_556 ?
B1A C1 B2A B5A 40.2(3) . . . 2_556 ?
B1A C1 B3A B2A -36.9(3) . . . . ?
B1A C1 B3A B3A 64.9(6) . . . 2_556 ?
B1A C1 B3A B4A 2.4(5) . . . 2_556 ?
B1A C1 B3A B4A 104.2(3) . . . . ?
B1A C1 B4A B2A -3.7(5) . . . 2_556 ?
B1A C1 B4A B3A -66.8(5) . . . 2_556 ?
B1A C1 B4A B3A -106.5(3) . . . . ?
B1A C1 B4A B5A 36.3(3) . . . . ?
B1A C1 B5A B1A -39.2(3) . . . 2_556 ?
B1A C1 B5A B2A -101.5(4) . . . 2_556 ?
B1A C1 B5A B4A -141.9(3) . . . . ?
B1A B1A B2A C1 97.0(5) 2_556 . . . ?
B1A B1A B2A B3A 63.4(5) 2_556 . . . ?
B1A B1A B2A B4A 0.4(7) 2_556 . . 2_556 ?
B1A B1A B2A B5A -37.5(5) 2_556 . . 2_556 ?
B1A B1A B5A C1 -134.4(2) 2_556 . . . ?
B1A B1A B5A B2A -37.0(4) 2_556 . . 2_556 ?
B1A B1A B5A B4A -100.7(3) 2_556 . . . ?
B1A B2A B3A C1 34.1(2) . . . . ?
B1A B2A B3A B3A -63.2(5) . . . 2_556 ?
B1A B2A B3A B4A -100.7(3) . . . 2_556 ?
B1A B2A B3A B4A -0.4(4) . . . . ?
B1B C1 C2 C3 -15.6(10) . . . . ?
B1B C1 C2 C6 163.1(10) . . . . ?
B1B C1 B2B B3B 102.4(11) . . . 2_556 ?
B1B C1 B2B B3B 142.0(8) . . . . ?
B1B C1 B2B B4B 39.5(11) . . . 2_556 ?
B1B C1 B3B B2B 67.9(14) . . . 2_556 ?
B1B C1 B3B B2B -34.7(10) . . . . ?
B1B C1 B3B B3B 6.0(19) . . . 2_556 ?
B1B C1 B3B B4B 106.6(9) . . . . ?
B1B C1 B4B B1B 0.8(11) . . . 2_556 ?
B1B C1 B4B B2B -61.3(13) . . . 2_556 ?
B1B C1 B4B B3B -101.9(8) . . . . ?
B1B C1 B4B B5B 38.5(8) . . . . ?
B1B C1 B5B B1B -100.9(11) . . . 2_556 ?
B1B C1 B5B B4B -139.5(8) . . . . ?
B1B C1 B5B B5B -38.8(14) . . . 2_556 ?
B1B B2B B3B C1 33.8(7) . . . . ?
B1B B2B B3B B2B -61.3(14) . . . 2_556 ?
B1B B2B B3B B3B -100.5(8) . . . 2_556 ?
B1B B2B B3B B4B 0.5(10) . . . . ?
B1B B4B B5B C1 135.9(9) 2_556 . . . ?
B1B B4B B5B B1B 99.3(8) 2_556 . . . ?
B1B B4B B5B B5B 36.6(15) 2_556 . . 2_556 ?
B2A C1 C2 C3 -49.5(4) . . . . ?
B2A C1 C2 C6 129.3(3) . . . . ?
B2A C1 B1A B1A -102.5(4) . . . 2_556 ?
B2A C1 B1A B5A -39.3(3) . . . 2_556 ?
B2A C1 B1A B5A -142.4(3) . . . . ?
B2A C1 B3A B3A 101.8(4) . . . 2_556 ?
B2A C1 B3A B4A 141.1(3) . . . . ?
B2A C1 B3A B4A 39.3(4) . . . 2_556 ?
B2A C1 B4A B2A 64.7(4) . . . 2_556 ?
B2A C1 B4A B3A -38.0(3) . . . . ?
B2A C1 B4A B3A 1.6(4) . . . 2_556 ?
B2A C1 B4A B5A 104.7(3) . . . . ?
B2A C1 B5A B1A 36.1(3) . . . . ?
B2A C1 B5A B1A -3.2(4) . . . 2_556 ?
B2A C1 B5A B2A -65.5(4) . . . 2_556 ?
B2A C1 B5A B4A -105.8(3) . . . . ?
B2A B1A B5A C1 -33.2(2) . . . . ?
B2A B1A B5A B1A 101.3(3) . . . 2_556 ?
B2A B1A B5A B2A 64.3(5) . . . 2_556 ?
B2A B1A B5A B4A 0.6(4) . . . . ?
B2A B3A B4A C1 34.2(2) . . . . ?
B2A B3A B4A B2A -62.6(5) . . . 2_556 ?
B2A B3A B4A B3A -100.6(3) . . . 2_556 ?
B2A B3A B4A B5A 0.7(4) . . . . ?
B2A B4A B5A C1 134.1(3) 2_556 . . . ?
B2A B4A B5A B1A 100.5(3) 2_556 . . . ?
B2A B4A B5A B1A 38.1(4) 2_556 . . 2_556 ?
B2B C1 C2 C3 -86.2(9) . . . . ?
B2B C1 C2 C6 92.6(9) . . . . ?
B2B C1 B1B B4B -39.4(11) . . . 2_556 ?
B2B C1 B1B B5B -103.5(13) . . . 2_556 ?
B2B C1 B1B B5B -142.9(9) . . . . ?
B2B C1 B3B B2B 102.6(10) . . . 2_556 ?
B2B C1 B3B B3B 40.7(14) . . . 2_556 ?
B2B C1 B3B B4B 141.3(8) . . . . ?
B2B C1 B4B B1B 66.6(12) . . . 2_556 ?
B2B C1 B4B B2B 4.5(11) . . . 2_556 ?
B2B C1 B4B B3B -36.1(8) . . . . ?
B2B C1 B4B B5B 104.3(8) . . . . ?
B2B C1 B5B B1B -66.7(16) . . . 2_556 ?
B2B C1 B5B B1B 34.2(10) . . . . ?
B2B C1 B5B B4B -105.3(9) . . . . ?
B2B C1 B5B B5B -4.6(19) . . . 2_556 ?
B2B B1B B5B C1 -33.9(7) . . . . ?
B2B B1B B5B B1B 64.6(14) . . . 2_556 ?
B2B B1B B5B B4B 1.5(11) . . . . ?
B2B B1B B5B B5B 102.0(8) . . . 2_556 ?
B2B B3B B4B C1 134.5(8) 2_556 . . . ?
B2B B3B B4B C1 34.6(7) . . . . ?
B2B B3B B4B B1B 38.3(12) 2_556 . . 2_556 ?
B2B B3B B4B B1B -61.5(14) . . . 2_556 ?
B2B B3B B4B B2B -99.8(9) . . . 2_556 ?
B2B B3B B4B B5B 0.4(11) . . . . ?
B2B B3B B4B B5B 100.2(9) 2_556 . . . ?
B2B B4B B5B C1 99.5(13) 2_556 . . . ?
B2B B4B B5B B1B -36.4(12) 2_556 . . 2_556 ?
B2B B4B B5B B1B 62.9(14) 2_556 . . . ?
B2B B4B B5B B5B 0(2) 2_556 . . 2_556 ?
B3A C1 C2 C3 -122.2(4) . . . . ?
B3A C1 C2 C6 56.5(4) . . . . ?
B3A C1 B1A B1A -65.1(6) . . . 2_556 ?
B3A C1 B1A B2A 37.4(3) . . . . ?
B3A C1 B1A B5A -1.9(5) . . . 2_556 ?
B3A C1 B1A B5A -105.0(3) . . . . ?
B3A C1 B2A B1A -141.7(3) . . . . ?
B3A C1 B2A B4A -39.2(3) . . . 2_556 ?
B3A C1 B2A B5A -101.5(4) . . . 2_556 ?
B3A C1 B4A B2A 102.7(3) . . . 2_556 ?
B3A C1 B4A B3A 39.7(3) . . . 2_556 ?
B3A C1 B4A B5A 142.8(3) . . . . ?
B3A C1 B5A B1A 106.0(3) . . . . ?
B3A C1 B5A B1A 66.8(5) . . . 2_556 ?
B3A C1 B5A B2A 4.4(5) . . . 2_556 ?
B3A C1 B5A B4A -35.9(3) . . . . ?
B3A B3A B4A C1 134.8(2) 2_556 . . . ?
B3A B3A B4A B2A 38.0(4) 2_556 . . 2_556 ?
B3A B3A B4A B5A 101.3(3) 2_556 . . . ?
B3A B4A B5A C1 96.8(4) 2_556 . . . ?
B3A B4A B5A C1 32.7(2) . . . . ?
B3A B4A B5A B1A 0.8(7) 2_556 . . 2_556 ?
B3A B4A B5A B1A -63.3(5) . . . 2_556 ?
B3A B4A B5A B1A 63.3(5) 2_556 . . . ?
B3A B4A B5A B1A -0.8(3) . . . . ?
B3A B4A B5A B2A -37.2(4) 2_556 . . 2_556 ?
B3A B4A B5A B2A -101.3(3) . . . 2_556 ?
B3B C1 C2 C3 -156.3(10) . . . . ?
B3B C1 C2 C6 22.4(10) . . . . ?
B3B C1 B1B B2B 35.0(9) . . . . ?
B3B C1 B1B B4B -4.4(15) . . . 2_556 ?
B3B C1 B1B B5B -107.9(11) . . . . ?
B3B C1 B1B B5B -68.6(16) . . . 2_556 ?
B3B C1 B2B B1B -142.0(8) . . . . ?
B3B C1 B2B B3B -39.6(9) . . . 2_556 ?
B3B C1 B2B B4B -102.5(12) . . . 2_556 ?
B3B C1 B4B B1B 102.7(11) . . . 2_556 ?
B3B C1 B4B B2B 40.6(10) . . . 2_556 ?
B3B C1 B4B B5B 140.4(8) . . . . ?
B3B C1 B5B B1B 0.0(18) . . . 2_556 ?
B3B C1 B5B B1B 100.9(11) . . . . ?
B3B C1 B5B B4B -38.6(10) . . . . ?
B3B C1 B5B B5B 62(2) . . . 2_556 ?
B3B B2B B3B C1 134.3(7) 2_556 . . . ?
B3B B2B B3B B2B 39.2(14) 2_556 . . 2_556 ?
B3B B2B B3B B4B 101.0(9) 2_556 . . . ?
B3B B3B B4B C1 98.7(16) 2_556 . . . ?
B3B B3B B4B B1B 3(2) 2_556 . . 2_556 ?
B3B B3B B4B B2B -35.8(15) 2_556 . . 2_556 ?
B3B B3B B4B B5B 64.4(17) 2_556 . . . ?
B3B B4B B5B C1 35.5(6) . . . . ?
B3B B4B B5B B1B -1.1(11) . . . . ?
B3B B4B B5B B1B -100.4(10) . . . 2_556 ?
B3B B4B B5B B5B -63.8(17) . . . 2_556 ?
B4A C1 C2 C3 165.0(3) . . . . ?
B4A C1 C2 C6 -16.2(4) . . . . ?
B4A C1 B1A B1A 4.0(6) . . . 2_556 ?
B4A C1 B1A B2A 106.5(3) . . . . ?
B4A C1 B1A B5A -35.9(3) . . . . ?
B4A C1 B1A B5A 67.2(5) . . . 2_556 ?
B4A C1 B2A B1A -103.9(3) . . . . ?
B4A C1 B2A B3A 37.8(3) . . . . ?
B4A C1 B2A B4A -1.4(4) . . . 2_556 ?
B4A C1 B2A B5A -63.7(4) . . . 2_556 ?
B4A C1 B3A B2A -141.1(3) . . . . ?
B4A C1 B3A B3A -39.3(4) . . . 2_556 ?
B4A C1 B3A B4A -101.8(4) . . . 2_556 ?
B4A C1 B5A B1A 102.7(4) . . . 2_556 ?
B4A C1 B5A B1A 141.9(3) . . . . ?
B4A C1 B5A B2A 40.4(4) . . . 2_556 ?
B4A B2A B3A C1 134.8(3) 2_556 . . . ?
B4A B2A B3A B3A 37.5(4) 2_556 . . 2_556 ?
B4A B2A B3A B4A 100.3(3) 2_556 . . . ?
B4A B3A B4A C1 97.2(4) 2_556 . . . ?
B4A B3A B4A B2A 0.4(7) 2_556 . . 2_556 ?
B4A B3A B4A B3A -37.6(5) 2_556 . . 2_556 ?
B4A B3A B4A B5A 63.7(5) 2_556 . . . ?
B4B C1 C2 C3 131.6(8) . . . . ?
B4B C1 C2 C6 -49.7(8) . . . . ?
B4B C1 B1B B2B 103.2(8) . . . . ?
B4B C1 B1B B4B 63.8(12) . . . 2_556 ?
B4B C1 B1B B5B -39.7(9) . . . . ?
B4B C1 B1B B5B -0.3(14) . . . 2_556 ?
B4B C1 B2B B1B -105.1(7) . . . . ?
B4B C1 B2B B3B 36.9(8) . . . . ?
B4B C1 B2B B3B -2.6(13) . . . 2_556 ?
B4B C1 B2B B4B -65.5(12) . . . 2_556 ?
B4B C1 B3B B2B -38.7(11) . . . 2_556 ?
B4B C1 B3B B2B -141.3(8) . . . . ?
B4B C1 B3B B3B -100.6(15) . . . 2_556 ?
B4B C1 B5B B1B 139.5(8) . . . . ?
B4B C1 B5B B1B 38.6(12) . . . 2_556 ?
B4B C1 B5B B5B 100.7(15) . . . 2_556 ?
B4B B1B B2B C1 135.4(10) 2_556 . . . ?
B4B B1B B2B B3B 38.8(12) 2_556 . . 2_556 ?
B4B B1B B2B B3B 101.6(10) 2_556 . . . ?
B4B B1B B5B C1 -97.7(13) 2_556 . . . ?
B4B B1B B5B B1B 1(2) 2_556 . . 2_556 ?
B4B B1B B5B B4B -62.4(15) 2_556 . . . ?
B4B B1B B5B B5B 38.1(12) 2_556 . . 2_556 ?
B4B B2B B3B C1 98.0(12) 2_556 . . . ?
B4B B2B B3B B2B 3(2) 2_556 . . 2_556 ?
B4B B2B B3B B3B -36.3(12) 2_556 . . 2_556 ?
B4B B2B B3B B4B 64.8(14) 2_556 . . . ?
B5A C1 C2 C3 93.9(4) . . . . ?
B5A C1 C2 C6 -87.4(4) . . . . ?
B5A C1 B1A B1A 39.9(4) . . . 2_556 ?
B5A C1 B1A B2A 142.4(3) . . . . ?
B5A C1 B1A B5A 103.1(4) . . . 2_556 ?
B5A C1 B2A B1A -36.1(3) . . . . ?
B5A C1 B2A B3A 105.6(3) . . . . ?
B5A C1 B2A B4A 66.4(4) . . . 2_556 ?
B5A C1 B2A B5A 4.0(4) . . . 2_556 ?
B5A C1 B3A B2A -105.8(3) . . . . ?
B5A C1 B3A B3A -4.0(6) . . . 2_556 ?
B5A C1 B3A B4A 35.3(3) . . . . ?
B5A C1 B3A B4A -66.5(5) . . . 2_556 ?
B5A C1 B4A B2A -40.0(3) . . . 2_556 ?
B5A C1 B4A B3A -142.8(3) . . . . ?
B5A C1 B4A B3A -103.1(4) . . . 2_556 ?
B5A B1A B2A C1 134.6(3) 2_556 . . . ?
B5A B1A B2A C1 33.5(2) . . . . ?
B5A B1A B2A B3A -0.1(4) . . . . ?
B5A B1A B2A B3A 101.0(3) 2_556 . . . ?
B5A B1A B2A B4A 38.0(4) 2_556 . . 2_556 ?
B5A B1A B2A B4A -63.1(5) . . . 2_556 ?
B5A B1A B2A B5A -101.1(3) . . . 2_556 ?
B5A B1A B5A C1 -96.1(4) 2_556 . . . ?
B5A B1A B5A B1A 38.3(5) 2_556 . . 2_556 ?
B5A B1A B5A B2A 1.3(8) 2_556 . . 2_556 ?
B5A B1A B5A B4A -62.4(5) 2_556 . . . ?
B5A B2A B3A C1 98.1(4) 2_556 . . . ?
B5A B2A B3A B3A 0.8(7) 2_556 . . 2_556 ?
B5A B2A B3A B4A -36.8(4) 2_556 . . 2_556 ?
B5A B2A B3A B4A 63.5(5) 2_556 . . . ?
B5B C1 C2 C3 56.8(11) . . . . ?
B5B C1 C2 C6 -124.5(11) . . . . ?
B5B C1 B1B B2B 142.9(8) . . . . ?
B5B C1 B1B B4B 103.5(11) . . . 2_556 ?
B5B C1 B1B B5B 39.4(9) . . . 2_556 ?
B5B C1 B2B B1B -34.8(9) . . . . ?
B5B C1 B2B B3B 107.2(11) . . . . ?
B5B C1 B2B B3B 67.6(15) . . . 2_556 ?
B5B C1 B2B B4B 4.7(15) . . . 2_556 ?
B5B C1 B3B B2B 0.7(17) . . . 2_556 ?
B5B C1 B3B B2B -102.0(11) . . . . ?
B5B C1 B3B B3B -61(2) . . . 2_556 ?
B5B C1 B3B B4B 39.4(10) . . . . ?
B5B C1 B4B B1B -37.7(9) . . . 2_556 ?
B5B C1 B4B B2B -99.8(11) . . . 2_556 ?
B5B C1 B4B B3B -140.4(8) . . . . ?
B5B B1B B2B C1 32.5(7) . . . . ?
B5B B1B B2B C1 97.8(15) 2_556 . . . ?
B5B B1B B2B B3B -64.1(14) . . . 2_556 ?
B5B B1B B2B B3B 1(2) 2_556 . . 2_556 ?
B5B B1B B2B B3B 64.0(15) 2_556 . . . ?
B5B B1B B2B B3B -1.3(11) . . . . ?
B5B B1B B2B B4B -37.6(13) 2_556 . . 2_556 ?
B5B B1B B2B B4B -102.9(10) . . . 2_556 ?
B5B B1B B5B C1 -135.8(7) 2_556 . . . ?
B5B B1B B5B B1B -37.3(15) 2_556 . . 2_556 ?
B5B B1B B5B B4B -100.5(9) 2_556 . . . ?
